data_7126938
loop_
_publ_author_name
'Ramirez Y Medina, Isabel-Maria'
'Rohdenburg, Markus'
'Lork, Enno'
'Staubitz, Anne'

_publ_section_title
;
 Aggregation induced emission - emissive stannoles in the solid state.
;
_journal_issue 68
_journal_name_full 'Chemical communications (Cambridge, England)'
_journal_page_first 9775
_journal_page_last 9778
_journal_paper_doi 10.1039/d0cc04525j
_journal_volume 56
_journal_year 2020
_chemical_formula_moiety 'C28 H20 F6 S2 Sn'
_chemical_formula_sum 'C28 H20 F6 S2 Sn'
_chemical_formula_weight 653.25
_space_group_crystal_system monoclinic
_space_group_IT_number 13
_space_group_name_Hall '-P 2yc'
_space_group_name_H-M_alt 'P 1 2/c 1'
_atom_sites_solution_hydrogens geom
_atom_sites_solution_primary dual
_audit_creation_date 2020-02-19
_audit_creation_method
;
FinalCif by Daniel Kratzert, Freiburg 2019,
https://github.com/dkratzert/FinalCif
;
_audit_update_record
;
2020-04-23 deposited with the CCDC.	2020-07-16 downloaded from the CCDC.
;
_cell_angle_alpha 90
_cell_angle_beta 104.1760(10)
_cell_angle_gamma 90
_cell_formula_units_Z 2
_cell_length_a 11.5212(4)
_cell_length_b 12.1354(5)
_cell_length_c 9.7135(3)
_cell_measurement_reflns_used 9108
_cell_measurement_temperature 100.0
_cell_measurement_theta_max 28.34
_cell_measurement_theta_min 2.48
_cell_volume 1316.73(8)
_computing_cell_refinement 'SAINT V8.40A (Bruker, 2019)'
_computing_data_collection 'Bruker BIS V6.2.6/2017-03-27'
_computing_data_reduction 'SAINT V8.40A (Bruker, 2019)'
_computing_molecular_graphics 'Olex2 1.3 (Dolomanov et al., 2009)'
_computing_publication_material 'Olex2 1.3 (Dolomanov et al., 2009)'
_computing_structure_refinement 'XL  (Sheldrick, 2008)'
_computing_structure_solution 'SHELXT 2014/5 (Sheldrick, 2014)'
_diffrn_ambient_temperature 100.0
_diffrn_detector 'Bruker PHOTON 100 area detector'
_diffrn_detector_area_resol_mean 10.42
_diffrn_detector_type 'CMOS area detector'
_diffrn_measured_fraction_theta_full 0.997
_diffrn_measured_fraction_theta_max 0.995
_diffrn_measurement_device 'three-circle diffractometer'
_diffrn_measurement_device_type 'Bruker D8 Venture PHOTON area detector'
_diffrn_measurement_method '\w and \f scans'
_diffrn_radiation_monochromator 'mirror optics'
_diffrn_radiation_probe x-ray
_diffrn_radiation_type MoK\a
_diffrn_radiation_wavelength 0.71073
_diffrn_reflns_av_R_equivalents 0.0293
_diffrn_reflns_av_unetI/netI 0.0277
_diffrn_reflns_Laue_measured_fraction_full 0.997
_diffrn_reflns_Laue_measured_fraction_max 0.995
_diffrn_reflns_limit_h_max 15
_diffrn_reflns_limit_h_min -15
_diffrn_reflns_limit_k_max 15
_diffrn_reflns_limit_k_min -16
_diffrn_reflns_limit_l_max 12
_diffrn_reflns_limit_l_min -9
_diffrn_reflns_number 13206
_diffrn_reflns_point_group_measured_fraction_full 0.997
_diffrn_reflns_point_group_measured_fraction_max 0.995
_diffrn_reflns_theta_full 25.242
_diffrn_reflns_theta_max 28.337
_diffrn_reflns_theta_min 2.478
_diffrn_source 'microfocus sealed X-ray tube'
_diffrn_source_current 1.0
_diffrn_source_power 0.05
_diffrn_source_type 'Incoatec I\ms'
_diffrn_source_voltage 50.0
_diffrn_standards_number 0
_exptl_absorpt_coefficient_mu 1.187
_exptl_absorpt_correction_T_max 0.7457
_exptl_absorpt_correction_T_min 0.5851
_exptl_absorpt_correction_type multi-scan
_exptl_absorpt_process_details
;
SADABS-2016/2 (Bruker,2016/2) was used for absorption correction.
wR2(int) was 0.1514 before and 0.0834 after correction.
The Ratio of minimum to maximum transmission is 0.7846.
The \l/2 correction factor is Not present.
;
_exptl_crystal_colour yellow
_exptl_crystal_colour_primary yellow
_exptl_crystal_density_diffrn 1.648
_exptl_crystal_description block
_exptl_crystal_F_000 648
_exptl_crystal_size_max 0.35
_exptl_crystal_size_mid 0.26
_exptl_crystal_size_min 0.25
_refine_diff_density_max 0.858
_refine_diff_density_min -0.384
_refine_diff_density_rms 0.075
_refine_ls_extinction_method none
_refine_ls_goodness_of_fit_ref 1.083
_refine_ls_hydrogen_treatment constr
_refine_ls_matrix_type full
_refine_ls_number_parameters 197
_refine_ls_number_reflns 3282
_refine_ls_number_restraints 72
_refine_ls_restrained_S_all 1.114
_refine_ls_R_factor_all 0.0305
_refine_ls_R_factor_gt 0.0244
_refine_ls_shift/su_max 0.001
_refine_ls_shift/su_mean 0.000
_refine_ls_structure_factor_coef Fsqd
_refine_ls_weighting_details 'w=1/[\s^2^(Fo^2^)+(0.0161P)^2^+1.0357P] where P=(Fo^2^+2Fc^2^)/3'
_refine_ls_weighting_scheme calc
_refine_ls_wR_factor_gt 0.0496
_refine_ls_wR_factor_ref 0.0517
_reflns_Friedel_coverage 0.000
_reflns_number_gt 2953
_reflns_number_total 3282
_reflns_threshold_expression 'I > 2\s(I)'
_cod_data_source_file d0cc04525j2.cif
_cod_data_source_block ramirezi181130_0ma_a
_cod_depositor_comments 'Adding full bibliography for 7126937--7126940.cif.'
_cod_database_code 7126938
_shelx_shelxl_version_number 2018/3
_shelx_space_group_comment
;
The symmetry employed for this shelxl refinement is uniquely defined
by the following loop, which should always be used as a source of
symmetry information in preference to the above space-group names.
They are only intended as comments.
;
_shelx_estimated_absorpt_t_min 0.681
_shelx_estimated_absorpt_t_max 0.756
_olex2_refinement_description
;
1. Fixed Uiso
 At 1.2 times of:
  All C(H) groups
 At 1.5 times of:
  All C(H,H,H) groups
2. Restrained distances
 C26-F3A \\sim C26-F2 \\sim C26-F1 \\sim C26-F1A \\sim C26-F2A \\sim C26-F3
 with sigma of 0.02
3. Rigid body (RIGU) restrains
 F2, F1, F3, C26, C23
 with sigma for 1-2 distances of 0.004 and sigma for 1-3 distances of 0.004
 F3A, F1A, F2A, C26, C23
 with sigma for 1-2 distances of 0.004 and sigma for 1-3 distances of 0.004
4. Others
 Sof(F3A)=Sof(F2A)=Sof(F1A)=1-FVAR(1)
 Sof(F2)=Sof(F3)=Sof(F1)=FVAR(1)
5.a Aromatic/amide H refined with riding coordinates:
 C11(H11), C12(H12), C13(H13), C21(H21), C22(H22), C24(H24), C25(H25)
5.b Idealised Me refined as rotating group:
 C3(H3A,H3B,H3C)
;
_olex2_submission_special_instructions 'No special instructions were received'

loop_
_space_group_symop_operation_xyz
'x, y, z'
'-x, y, -z+1/2'
'-x, -y, -z'
'x, -y, z-1/2'

loop_
_atom_site_label
_atom_site_type_symbol
_atom_site_fract_x
_atom_site_fract_y
_atom_site_fract_z
_atom_site_U_iso_or_equiv
_atom_site_adp_type
_atom_site_occupancy
_atom_site_site_symmetry_order
_atom_site_calc_flag
_atom_site_refinement_flags_posn
_atom_site_refinement_flags_adp
_atom_site_refinement_flags_occupancy
_atom_site_disorder_assembly
_atom_site_disorder_group
Sn1 Sn 0.500000 0.76808(2) 0.750000 0.01509(6) Uani 1 2 d S T P . .
S1 S 0.13157(5) 0.56421(4) 0.62116(6) 0.02847(12) Uani 1 1 d . . . . .
C1 C 0.37282(16) 0.63637(14) 0.72444(18) 0.0152(4) Uani 1 1 d . . . . .
C2 C 0.43283(16) 0.53894(14) 0.73542(17) 0.0144(3) Uani 1 1 d . . . . .
C3 C 0.52375(18) 0.86893(16) 0.9340(2) 0.0236(4) Uani 1 1 d . . . . .
H3A H 0.455036 0.918539 0.923764 0.035 Uiso 1 1 calc R U . . .
H3B H 0.597110 0.912477 0.945230 0.035 Uiso 1 1 calc R U . . .
H3C H 0.530039 0.822229 1.017845 0.035 Uiso 1 1 calc R U . . .
C10 C 0.24584(17) 0.65952(15) 0.68184(18) 0.0169(4) Uani 1 1 d . . . . .
C11 C 0.19674(17) 0.76354(16) 0.6708(2) 0.0207(4) Uani 1 1 d . . . . .
H11 H 0.243315 0.827963 0.699197 0.025 Uiso 1 1 calc R U . . .
C12 C 0.07186(18) 0.76684(18) 0.6142(2) 0.0274(4) Uani 1 1 d . . . . .
H12 H 0.025999 0.832771 0.600513 0.033 Uiso 1 1 calc R U . . .
C13 C 0.02496(19) 0.66538(18) 0.5816(3) 0.0330(5) Uani 1 1 d . . . . .
H13 H -0.057582 0.651733 0.541319 0.040 Uiso 1 1 calc R U . . .
C20 C 0.37036(16) 0.43004(14) 0.71939(18) 0.0155(4) Uani 1 1 d . . . . .
C21 C 0.31273(17) 0.39424(15) 0.82204(19) 0.0195(4) Uani 1 1 d . . . . .
H21 H 0.312076 0.440193 0.901026 0.023 Uiso 1 1 calc R U . . .
C22 C 0.25633(18) 0.29235(16) 0.8102(2) 0.0219(4) Uani 1 1 d . . . . .
H22 H 0.217791 0.268524 0.880943 0.026 Uiso 1 1 calc R U . . .
C23 C 0.25663(16) 0.22560(15) 0.6944(2) 0.0198(4) Uani 1 1 d . . . . .
C24 C 0.31036(17) 0.26128(15) 0.5897(2) 0.0207(4) Uani 1 1 d . . . . .
H24 H 0.308121 0.216297 0.509009 0.025 Uiso 1 1 calc R U . . .
C25 C 0.36738(17) 0.36250(15) 0.60239(19) 0.0183(4) Uani 1 1 d . . . . .
H25 H 0.404878 0.386224 0.530654 0.022 Uiso 1 1 calc R U . . .
C26 C 0.20526(19) 0.11194(17) 0.6870(2) 0.0308(5) Uani 1 1 d D . . . .
F2 F 0.2764(9) 0.0398(6) 0.7618(11) 0.065(3) Uani 0.58(2) 1 d D . P A 1
F3 F 0.1809(6) 0.0727(6) 0.5500(6) 0.0422(13) Uani 0.58(2) 1 d D . P A 1
F1 F 0.1011(5) 0.1109(6) 0.7171(13) 0.0597(19) Uani 0.58(2) 1 d D . P A 1
F3A F 0.1458(19) 0.0769(9) 0.5700(14) 0.078(4) Uani 0.42(2) 1 d D . P A 2
F2A F 0.2932(9) 0.0389(9) 0.7337(15) 0.049(2) Uani 0.42(2) 1 d D . P A 2
F1A F 0.143(2) 0.0915(8) 0.788(2) 0.081(4) Uani 0.42(2) 1 d D . P A 2

loop_
_atom_site_aniso_label
_atom_site_aniso_U_11
_atom_site_aniso_U_22
_atom_site_aniso_U_33
_atom_site_aniso_U_23
_atom_site_aniso_U_13
_atom_site_aniso_U_12
Sn1 0.02163(10) 0.00815(8) 0.01575(9) 0.000 0.00505(7) 0.000
S1 0.0222(2) 0.0185(2) 0.0417(3) -0.0065(2) 0.0020(2) -0.0019(2)
C1 0.0226(9) 0.0118(8) 0.0123(8) -0.0005(6) 0.0065(7) -0.0017(7)
C2 0.0228(9) 0.0129(8) 0.0090(7) -0.0012(6) 0.0065(7) -0.0023(7)
C3 0.0276(10) 0.0185(10) 0.0248(10) -0.0084(7) 0.0067(8) -0.0008(8)
C10 0.0237(9) 0.0138(9) 0.0141(8) -0.0008(6) 0.0062(7) -0.0016(7)
C11 0.0250(9) 0.0153(9) 0.0221(9) -0.0003(7) 0.0065(8) -0.0006(8)
C12 0.0255(10) 0.0251(10) 0.0307(11) 0.0002(9) 0.0052(8) 0.0073(9)
C13 0.0212(10) 0.0307(12) 0.0437(13) -0.0063(10) 0.0014(9) 0.0024(9)
C20 0.0200(9) 0.0103(8) 0.0153(8) 0.0011(6) 0.0029(7) 0.0020(7)
C21 0.0280(10) 0.0150(9) 0.0165(9) -0.0016(7) 0.0076(8) -0.0024(8)
C22 0.0248(10) 0.0190(10) 0.0227(9) 0.0041(7) 0.0070(8) -0.0028(8)
C23 0.0179(8) 0.0115(8) 0.0270(9) 0.0002(7) 0.0000(7) 0.0003(7)
C24 0.0225(9) 0.0163(9) 0.0216(9) -0.0064(7) 0.0018(7) 0.0012(8)
C25 0.0243(9) 0.0146(9) 0.0163(8) -0.0001(7) 0.0057(7) 0.0012(7)
C26 0.0276(11) 0.0172(10) 0.0443(13) -0.0027(9) 0.0023(10) -0.0048(8)
F2 0.083(5) 0.018(2) 0.063(3) 0.0175(19) -0.045(4) -0.018(3)
F3 0.055(3) 0.0273(19) 0.0407(18) -0.0151(16) 0.005(2) -0.0216(17)
F1 0.049(2) 0.033(2) 0.109(5) -0.013(3) 0.043(3) -0.0237(17)
F3A 0.089(8) 0.030(3) 0.075(5) 0.021(3) -0.055(5) -0.032(4)
F2A 0.038(3) 0.013(3) 0.097(6) 0.008(3) 0.014(4) 0.007(2)
F1A 0.109(9) 0.030(3) 0.136(9) -0.018(4) 0.094(8) -0.032(4)

loop_
_atom_type_symbol
_atom_type_description
_atom_type_scat_dispersion_real
_atom_type_scat_dispersion_imag
_atom_type_scat_source
C C 0.0033 0.0016 'International Tables Vol C Tables 4.2.6.8 and 6.1.1.4'
H H 0.0000 0.0000 'International Tables Vol C Tables 4.2.6.8 and 6.1.1.4'
F F 0.0171 0.0103 'International Tables Vol C Tables 4.2.6.8 and 6.1.1.4'
S S 0.1246 0.1234 'International Tables Vol C Tables 4.2.6.8 and 6.1.1.4'
Sn Sn -0.6537 1.4246 'International Tables Vol C Tables 4.2.6.8 and 6.1.1.4'

loop_
_geom_angle_atom_site_label_1
_geom_angle_atom_site_label_2
_geom_angle_atom_site_label_3
_geom_angle
_geom_angle_site_symmetry_1
_geom_angle_site_symmetry_3
_geom_angle_publ_flag
C1 Sn1 C1 83.43(10) . 2_656 ?
C3 Sn1 C1 112.85(7) . 2_656 ?
C3 Sn1 C1 112.85(7) 2_656 . ?
C3 Sn1 C1 118.05(7) 2_656 2_656 ?
C3 Sn1 C1 118.05(7) . . ?
C3 Sn1 C3 109.78(11) 2_656 . ?
C13 S1 C10 92.35(10) . . ?
C2 C1 Sn1 108.63(13) . . ?
C2 C1 C10 130.53(16) . . ?
C10 C1 Sn1 120.23(12) . . ?
C1 C2 C2 119.64(10) . 2_656 ?
C1 C2 C20 122.53(16) . . ?
C20 C2 C2 117.83(10) . 2_656 ?
Sn1 C3 H3A 109.5 . . ?
Sn1 C3 H3B 109.5 . . ?
Sn1 C3 H3C 109.5 . . ?
H3A C3 H3B 109.5 . . ?
H3A C3 H3C 109.5 . . ?
H3B C3 H3C 109.5 . . ?
C1 C10 S1 126.50(14) . . ?
C11 C10 S1 108.68(14) . . ?
C11 C10 C1 124.58(17) . . ?
C10 C11 H11 122.7 . . ?
C10 C11 C12 114.65(18) . . ?
C12 C11 H11 122.7 . . ?
C11 C12 H12 123.9 . . ?
C13 C12 C11 112.16(19) . . ?
C13 C12 H12 123.9 . . ?
S1 C13 H13 123.9 . . ?
C12 C13 S1 112.15(16) . . ?
C12 C13 H13 123.9 . . ?
C21 C20 C2 120.13(16) . . ?
C25 C20 C2 121.31(16) . . ?
C25 C20 C21 118.56(16) . . ?
C20 C21 H21 119.6 . . ?
C22 C21 C20 120.85(17) . . ?
C22 C21 H21 119.6 . . ?
C21 C22 H22 120.2 . . ?
C23 C22 C21 119.57(18) . . ?
C23 C22 H22 120.2 . . ?
C22 C23 C26 119.89(18) . . ?
C24 C23 C22 120.27(17) . . ?
C24 C23 C26 119.75(18) . . ?
C23 C24 H24 120.0 . . ?
C23 C24 C25 120.00(17) . . ?
C25 C24 H24 120.0 . . ?
C20 C25 H25 119.6 . . ?
C24 C25 C20 120.71(17) . . ?
C24 C25 H25 119.6 . . ?
F2 C26 C23 114.1(4) . . ?
F2 C26 F3 105.1(6) . . ?
F2 C26 F1 111.0(5) . . ?
F3 C26 C23 110.5(4) . . ?
F1 C26 C23 111.9(3) . . ?
F1 C26 F3 103.5(5) . . ?
F3A C26 C23 118.7(6) . . ?
F3A C26 F2A 106.5(9) . . ?
F3A C26 F1A 108.9(6) . . ?
F2A C26 C23 109.6(6) . . ?
F2A C26 F1A 97.0(10) . . ?
F1A C26 C23 113.7(4) . . ?

loop_
_geom_bond_atom_site_label_1
_geom_bond_atom_site_label_2
_geom_bond_distance
_geom_bond_site_symmetry_2
_geom_bond_publ_flag
Sn1 C1 2.1412(17) . ?
Sn1 C1 2.1413(17) 2_656 ?
Sn1 C3 2.1281(18) 2_656 ?
Sn1 C3 2.1281(18) . ?
S1 C10 1.7430(19) . ?
S1 C13 1.713(2) . ?
C1 C2 1.361(2) . ?
C1 C10 1.447(3) . ?
C2 C2 1.504(4) 2_656 ?
C2 C20 1.495(2) . ?
C3 H3A 0.9800 . ?
C3 H3B 0.9800 . ?
C3 H3C 0.9800 . ?
C10 C11 1.377(3) . ?
C11 H11 0.9500 . ?
C11 C12 1.410(3) . ?
C12 H12 0.9500 . ?
C12 C13 1.351(3) . ?
C13 H13 0.9500 . ?
C20 C21 1.396(3) . ?
C20 C25 1.395(2) . ?
C21 H21 0.9500 . ?
C21 C22 1.388(3) . ?
C22 H22 0.9500 . ?
C22 C23 1.387(3) . ?
C23 C24 1.384(3) . ?
C23 C26 1.496(3) . ?
C24 H24 0.9500 . ?
C24 C25 1.384(3) . ?
C25 H25 0.9500 . ?
C26 F2 1.294(6) . ?
C26 F3 1.376(5) . ?
C26 F1 1.303(5) . ?
C26 F3A 1.249(8) . ?
C26 F2A 1.339(8) . ?
C26 F1A 1.368(7) . ?

loop_
_geom_torsion_atom_site_label_1
_geom_torsion_atom_site_label_2
_geom_torsion_atom_site_label_3
_geom_torsion_atom_site_label_4
_geom_torsion
_geom_torsion_site_symmetry_1
_geom_torsion_site_symmetry_2
_geom_torsion_site_symmetry_3
_geom_torsion_site_symmetry_4
_geom_torsion_publ_flag
Sn1 C1 C2 C2 1.3(2) . . . 2_656 ?
Sn1 C1 C2 C20 -178.60(13) . . . . ?
Sn1 C1 C10 S1 165.95(10) . . . . ?
Sn1 C1 C10 C11 -7.8(2) . . . . ?
S1 C10 C11 C12 -0.7(2) . . . . ?
C1 C2 C20 C21 -68.7(2) . . . . ?
C1 C2 C20 C25 110.9(2) . . . . ?
C1 C10 C11 C12 174.07(17) . . . . ?
C2 C1 C10 S1 -4.0(3) . . . . ?
C2 C1 C10 C11 -177.76(18) . . . . ?
C2 C2 C20 C21 111.4(2) 2_656 . . . ?
C2 C2 C20 C25 -69.0(2) 2_656 . . . ?
C2 C20 C21 C22 -178.71(17) . . . . ?
C2 C20 C25 C24 179.26(17) . . . . ?
C10 S1 C13 C12 -0.94(19) . . . . ?
C10 C1 C2 C2 172.14(19) . . . 2_656 ?
C10 C1 C2 C20 -7.8(3) . . . . ?
C10 C11 C12 C13 0.0(3) . . . . ?
C11 C12 C13 S1 0.7(3) . . . . ?
C13 S1 C10 C1 -173.71(17) . . . . ?
C13 S1 C10 C11 0.89(15) . . . . ?
C20 C21 C22 C23 -0.4(3) . . . . ?
C21 C20 C25 C24 -1.2(3) . . . . ?
C21 C22 C23 C24 -1.5(3) . . . . ?
C21 C22 C23 C26 174.82(18) . . . . ?
C22 C23 C24 C25 2.0(3) . . . . ?
C22 C23 C26 F2 -80.1(7) . . . . ?
C22 C23 C26 F3 161.8(4) . . . . ?
C22 C23 C26 F1 47.1(6) . . . . ?
C22 C23 C26 F3A 140.6(13) . . . . ?
C22 C23 C26 F2A -96.8(7) . . . . ?
C22 C23 C26 F1A 10.5(13) . . . . ?
C23 C24 C25 C20 -0.7(3) . . . . ?
C24 C23 C26 F2 96.2(7) . . . . ?
C24 C23 C26 F3 -21.9(4) . . . . ?
C24 C23 C26 F1 -136.6(6) . . . . ?
C24 C23 C26 F3A -43.1(13) . . . . ?
C24 C23 C26 F2A 79.6(7) . . . . ?
C24 C23 C26 F1A -173.2(13) . . . . ?
C25 C20 C21 C22 1.7(3) . . . . ?
C26 C23 C24 C25 -174.27(17) . . . . ?
